data_4514827
loop_
_publ_author_name
'Shon, Jong-Hwa'
'Sittel, Steven'
'Teets, Thomas S.'

_publ_section_title
;
 Synthesis and Characterization of Strong Cyclometalated Iridium
 Photoreductants for Application in Photocatalytic Aryl Bromide
 Hydrodebromination
;
_journal_issue 9
_journal_name_full 'ACS Catalysis'
_journal_page_first 8646
_journal_paper_doi 10.1021/acscatal.9b02759
_journal_volume 9
_journal_year 2019
_chemical_formula_sum 'C43 H42 Ir N6'
_chemical_formula_weight 835.02
_space_group_crystal_system triclinic
_space_group_IT_number 2
_space_group_name_Hall '-P 1'
_space_group_name_H-M_alt 'P -1'
_symmetry_space_group_name_Hall '-P 1'
_symmetry_space_group_name_H-M 'P -1'
_atom_sites_solution_hydrogens geom
_audit_creation_method SHELXL-2014/7
_cell_angle_alpha 85.2561(10)
_cell_angle_beta 69.5849(9)
_cell_angle_gamma 77.2239(9)
_cell_formula_units_Z 2
_cell_length_a 10.1805(7)
_cell_length_b 13.1835(9)
_cell_length_c 14.4356(10)
_cell_measurement_reflns_used 7856
_cell_measurement_temperature 123(2)
_cell_measurement_theta_max 27.58
_cell_measurement_theta_min 2.19
_cell_volume 1770.8(2)
_computing_cell_refinement 'Bruker SAINT'
_computing_data_collection 'Bruker APEX2'
_computing_data_reduction 'Bruker SAINT'
_computing_molecular_graphics 'Bruker SHELXTL'
_computing_publication_material 'Bruker SHELXTL'
_computing_structure_refinement 'SHELXL-2014/7 (Sheldrick, 2014)'
_computing_structure_solution 'SHELXS-97 (Sheldrick 2008)'
_diffrn_ambient_temperature 123(2)
_diffrn_measured_fraction_theta_full 0.987
_diffrn_measured_fraction_theta_max 0.975
_diffrn_measurement_device_type 'Bruker APEX-II CCD'
_diffrn_measurement_method '\f and \w scans'
_diffrn_radiation_type MoK\a
_diffrn_radiation_wavelength 0.71073
_diffrn_reflns_av_R_equivalents 0.0156
_diffrn_reflns_av_unetI/netI 0.0300
_diffrn_reflns_Laue_measured_fraction_full 0.987
_diffrn_reflns_Laue_measured_fraction_max 0.975
_diffrn_reflns_limit_h_max 12
_diffrn_reflns_limit_h_min -12
_diffrn_reflns_limit_k_max 13
_diffrn_reflns_limit_k_min -16
_diffrn_reflns_limit_l_max 18
_diffrn_reflns_limit_l_min -14
_diffrn_reflns_number 10425
_diffrn_reflns_point_group_measured_fraction_full 0.987
_diffrn_reflns_point_group_measured_fraction_max 0.975
_diffrn_reflns_theta_full 25.242
_diffrn_reflns_theta_max 26.732
_diffrn_reflns_theta_min 2.179
_exptl_absorpt_coefficient_mu 3.811
_exptl_absorpt_correction_T_max 0.7456
_exptl_absorpt_correction_T_min 0.5533
_exptl_absorpt_correction_type multi-scan
_exptl_absorpt_process_details sadabs
_exptl_crystal_colour orange
_exptl_crystal_density_diffrn 1.566
_exptl_crystal_description needle
_exptl_crystal_F_000 838
_exptl_crystal_size_max 0.250
_exptl_crystal_size_mid 0.090
_exptl_crystal_size_min 0.060
_refine_diff_density_max 1.605
_refine_diff_density_min -0.936
_refine_diff_density_rms 0.095
_refine_ls_extinction_method none
_refine_ls_goodness_of_fit_ref 1.028
_refine_ls_hydrogen_treatment constr
_refine_ls_matrix_type full
_refine_ls_number_parameters 457
_refine_ls_number_reflns 7331
_refine_ls_number_restraints 0
_refine_ls_restrained_S_all 1.028
_refine_ls_R_factor_all 0.0240
_refine_ls_R_factor_gt 0.0219
_refine_ls_shift/su_max 0.002
_refine_ls_shift/su_mean 0.000
_refine_ls_structure_factor_coef Fsqd
_refine_ls_weighting_details 'w=1/[\s^2^(Fo^2^)+(0.0303P)^2^+1.0791P] where P=(Fo^2^+2Fc^2^)/3'
_refine_ls_weighting_scheme calc
_refine_ls_wR_factor_gt 0.0533
_refine_ls_wR_factor_ref 0.0546
_reflns_Friedel_coverage 0.000
_reflns_number_gt 6906
_reflns_number_total 7331
_reflns_threshold_expression 'I > 2\s(I)'
_cod_data_source_file cs9b02759_si_002.cif
_cod_data_source_block js8
_cod_database_code 4514827
_shelx_shelxl_version_number 2014/7
_shelx_space_group_comment
; 
The symmetry employed for this shelxl refinement is uniquely defined 
by the following loop, which should always be used as a source of 
symmetry information in preference to the above space-group names. 
They are only intended as comments. 
;
_shelx_estimated_absorpt_t_min 0.449
_shelx_estimated_absorpt_t_max 0.804

loop_
_space_group_symop_operation_xyz
'x, y, z'
'-x, -y, -z'

loop_
_atom_site_label
_atom_site_type_symbol
_atom_site_fract_x
_atom_site_fract_y
_atom_site_fract_z
_atom_site_U_iso_or_equiv
_atom_site_adp_type
_atom_site_occupancy
_atom_site_site_symmetry_order
_atom_site_calc_flag
_atom_site_refinement_flags_posn
_atom_site_refinement_flags_adp
Ir1 Ir 0.04136(2) 0.23208(2) -0.27192(2) 0.01292(4) Uani 1 1 d . .
N1 N -0.0977(2) 0.25158(18) -0.34804(17) 0.0162(5) Uani 1 1 d . .
N2 N 0.1836(2) 0.22553(18) -0.20026(17) 0.0158(5) Uani 1 1 d . .
N3 N -0.0872(2) 0.15981(18) -0.14291(17) 0.0159(5) Uani 1 1 d . .
N4 N 0.1280(2) 0.08117(18) -0.34006(17) 0.0159(5) Uani 1 1 d . .
N5 N -0.3560(3) 0.4388(2) 0.17960(19) 0.0234(5) Uani 1 1 d . .
N6 N 0.4189(3) 0.1039(2) -0.75309(18) 0.0233(5) Uani 1 1 d . .
C1 C -0.1801(3) 0.0190(2) -0.0345(2) 0.0223(6) Uani 1 1 d . .
H1A H -0.1401 0.0206 0.0179 0.033 Uiso 1 1 calc R U
H1B H -0.1861 -0.0526 -0.0433 0.033 Uiso 1 1 calc R U
H1C H -0.2761 0.0634 -0.0161 0.033 Uiso 1 1 calc R U
C2 C -0.0843(3) 0.0583(2) -0.1303(2) 0.0166(5) Uani 1 1 d . .
C3 C -0.0001(3) -0.0180(2) -0.2016(2) 0.0182(6) Uani 1 1 d . .
C4 C 0.0948(3) -0.0076(2) -0.2985(2) 0.0177(6) Uani 1 1 d . .
C5 C 0.1608(3) -0.1084(2) -0.3559(2) 0.0213(6) Uani 1 1 d . .
H5A H 0.1022 -0.1178 -0.3947 0.032 Uiso 1 1 calc R U
H5B H 0.1648 -0.1668 -0.3097 0.032 Uiso 1 1 calc R U
H5C H 0.2579 -0.1057 -0.4005 0.032 Uiso 1 1 calc R U
C11 C 0.1474(3) 0.3082(2) -0.3916(2) 0.0167(5) Uani 1 1 d . .
C12 C 0.2778(3) 0.3405(2) -0.4119(2) 0.0217(6) Uani 1 1 d . .
H12 H 0.3277 0.3243 -0.3662 0.026 Uiso 1 1 calc R U
C13 C 0.3343(3) 0.3954(2) -0.4969(2) 0.0261(7) Uani 1 1 d . .
H13 H 0.4221 0.4165 -0.5086 0.031 Uiso 1 1 calc R U
C14 C 0.2647(3) 0.4201(2) -0.5655(2) 0.0285(7) Uani 1 1 d . .
H14 H 0.3060 0.4562 -0.6246 0.034 Uiso 1 1 calc R U
C15 C 0.1348(3) 0.3917(2) -0.5475(2) 0.0255(6) Uani 1 1 d . .
H15 H 0.0856 0.4094 -0.5936 0.031 Uiso 1 1 calc R U
C16 C 0.0768(3) 0.3369(2) -0.4615(2) 0.0189(6) Uani 1 1 d . .
C22 C -0.0606(3) 0.3045(2) -0.4357(2) 0.0191(6) Uani 1 1 d . .
C23 C -0.1513(3) 0.3238(2) -0.4917(2) 0.0246(6) Uani 1 1 d . .
H23 H -0.1266 0.3620 -0.5518 0.030 Uiso 1 1 calc R U
C24 C -0.2774(3) 0.2870(3) -0.4591(2) 0.0286(7) Uani 1 1 d . .
H24 H -0.3400 0.3005 -0.4965 0.034 Uiso 1 1 calc R U
C25 C -0.3115(3) 0.2306(3) -0.3721(2) 0.0269(7) Uani 1 1 d . .
H25 H -0.3965 0.2036 -0.3494 0.032 Uiso 1 1 calc R U
C26 C -0.2191(3) 0.2143(2) -0.3189(2) 0.0222(6) Uani 1 1 d . .
H26 H -0.2421 0.1752 -0.2592 0.027 Uiso 1 1 calc R U
C31 C -0.0242(3) 0.3760(2) -0.2139(2) 0.0165(5) Uani 1 1 d . .
C32 C -0.1316(3) 0.4566(2) -0.2270(2) 0.0187(6) Uani 1 1 d . .
H32 H -0.1881 0.4436 -0.2632 0.022 Uiso 1 1 calc R U
C33 C -0.1577(3) 0.5553(2) -0.1886(2) 0.0231(6) Uani 1 1 d . .
H33 H -0.2319 0.6082 -0.1983 0.028 Uiso 1 1 calc R U
C34 C -0.0762(3) 0.5769(2) -0.1360(2) 0.0251(7) Uani 1 1 d . .
H34 H -0.0940 0.6444 -0.1100 0.030 Uiso 1 1 calc R U
C35 C 0.0321(3) 0.4987(2) -0.1218(2) 0.0229(6) Uani 1 1 d . .
H35 H 0.0886 0.5128 -0.0860 0.027 Uiso 1 1 calc R U
C36 C 0.0575(3) 0.3995(2) -0.1602(2) 0.0179(6) Uani 1 1 d . .
C42 C 0.1730(3) 0.3140(2) -0.1526(2) 0.0182(6) Uani 1 1 d . .
C43 C 0.2675(3) 0.3177(2) -0.1030(2) 0.0243(6) Uani 1 1 d . .
H43 H 0.2595 0.3792 -0.0697 0.029 Uiso 1 1 calc R U
C44 C 0.3730(3) 0.2312(3) -0.1026(2) 0.0269(7) Uani 1 1 d . .
H44 H 0.4381 0.2330 -0.0692 0.032 Uiso 1 1 calc R U
C45 C 0.3831(3) 0.1416(2) -0.1513(2) 0.0242(6) Uani 1 1 d . .
H45 H 0.4550 0.0815 -0.1518 0.029 Uiso 1 1 calc R U
C46 C 0.2866(3) 0.1417(2) -0.1989(2) 0.0199(6) Uani 1 1 d . .
H46 H 0.2930 0.0805 -0.2319 0.024 Uiso 1 1 calc R U
C51 C -0.1621(3) 0.2260(2) -0.05829(19) 0.0155(5) Uani 1 1 d . .
C52 C -0.1086(3) 0.2211(2) 0.0190(2) 0.0170(5) Uani 1 1 d . .
H52 H -0.0251 0.1706 0.0171 0.020 Uiso 1 1 calc R U
C53 C -0.1743(3) 0.2882(2) 0.0987(2) 0.0192(6) Uani 1 1 d . .
H53 H -0.1364 0.2819 0.1509 0.023 Uiso 1 1 calc R U
C54 C -0.2965(3) 0.3656(2) 0.1034(2) 0.0184(6) Uani 1 1 d . .
C55 C -0.3516(3) 0.3682(2) 0.0260(2) 0.0201(6) Uani 1 1 d . .
H55 H -0.4358 0.4177 0.0278 0.024 Uiso 1 1 calc R U
C56 C -0.2850(3) 0.3000(2) -0.0525(2) 0.0191(6) Uani 1 1 d . .
H56 H -0.3245 0.3039 -0.1037 0.023 Uiso 1 1 calc R U
C57 C -0.3305(3) 0.4131(3) 0.2727(2) 0.0272(7) Uani 1 1 d . .
H57A H -0.3685 0.3512 0.3017 0.041 Uiso 1 1 calc R U
H57B H -0.3786 0.4716 0.3183 0.041 Uiso 1 1 calc R U
H57C H -0.2274 0.3992 0.2608 0.041 Uiso 1 1 calc R U
C58 C -0.4927(3) 0.5062(2) 0.1869(2) 0.0279(7) Uani 1 1 d . .
H58A H -0.4835 0.5460 0.1253 0.042 Uiso 1 1 calc R U
H58B H -0.5220 0.5542 0.2422 0.042 Uiso 1 1 calc R U
H58C H -0.5649 0.4639 0.1980 0.042 Uiso 1 1 calc R U
C61 C 0.2050(3) 0.0818(2) -0.4442(2) 0.0159(5) Uani 1 1 d . .
C62 C 0.3448(3) 0.0972(2) -0.4819(2) 0.0195(6) Uani 1 1 d . .
H62 H 0.3939 0.1022 -0.4379 0.023 Uiso 1 1 calc R U
C63 C 0.4135(3) 0.1052(2) -0.5827(2) 0.0230(6) Uani 1 1 d . .
H63 H 0.5088 0.1162 -0.6061 0.028 Uiso 1 1 calc R U
C64 C 0.3471(3) 0.0975(2) -0.6512(2) 0.0191(6) Uani 1 1 d . .
C65 C 0.2053(3) 0.0825(2) -0.6126(2) 0.0195(6) Uani 1 1 d . .
H65 H 0.1558 0.0772 -0.6564 0.023 Uiso 1 1 calc R U
C66 C 0.1369(3) 0.0753(2) -0.5109(2) 0.0179(6) Uani 1 1 d . .
H66 H 0.0409 0.0656 -0.4866 0.022 Uiso 1 1 calc R U
C67 C 0.3328(4) 0.1175(3) -0.8163(2) 0.0334(8) Uani 1 1 d . .
H67A H 0.2828 0.0597 -0.8057 0.050 Uiso 1 1 calc R U
H67B H 0.3948 0.1186 -0.8856 0.050 Uiso 1 1 calc R U
H67C H 0.2624 0.1832 -0.8005 0.050 Uiso 1 1 calc R U
C68 C 0.5308(4) 0.1650(3) -0.7842(2) 0.0368(8) Uani 1 1 d . .
H68A H 0.4911 0.2349 -0.7561 0.055 Uiso 1 1 calc R U
H68B H 0.5668 0.1699 -0.8565 0.055 Uiso 1 1 calc R U
H68C H 0.6095 0.1310 -0.7608 0.055 Uiso 1 1 calc R U

loop_
_atom_site_aniso_label
_atom_site_aniso_U_11
_atom_site_aniso_U_22
_atom_site_aniso_U_33
_atom_site_aniso_U_23
_atom_site_aniso_U_13
_atom_site_aniso_U_12
Ir1 0.01484(6) 0.01191(6) 0.01084(6) 0.00079(4) -0.00318(4) -0.00264(4)
N1 0.0203(11) 0.0142(11) 0.0125(11) -0.0021(9) -0.0049(9) -0.0008(9)
N2 0.0172(11) 0.0172(12) 0.0124(11) 0.0038(9) -0.0041(9) -0.0049(9)
N3 0.0176(11) 0.0166(12) 0.0136(11) 0.0007(9) -0.0047(9) -0.0054(9)
N4 0.0188(11) 0.0151(11) 0.0128(11) -0.0009(9) -0.0044(9) -0.0030(9)
N5 0.0250(13) 0.0215(13) 0.0197(13) -0.0030(10) -0.0033(10) -0.0026(10)
N6 0.0259(13) 0.0264(14) 0.0161(12) -0.0011(10) -0.0024(10) -0.0099(11)
C1 0.0272(15) 0.0188(15) 0.0193(15) 0.0038(11) -0.0042(12) -0.0089(12)
C2 0.0182(13) 0.0175(14) 0.0157(13) 0.0036(11) -0.0070(11) -0.0065(11)
C3 0.0222(14) 0.0161(14) 0.0173(14) 0.0031(11) -0.0076(11) -0.0058(11)
C4 0.0198(13) 0.0168(14) 0.0188(14) -0.0003(11) -0.0105(11) -0.0018(11)
C5 0.0257(15) 0.0153(14) 0.0217(15) -0.0008(11) -0.0075(12) -0.0027(11)
C11 0.0197(13) 0.0101(13) 0.0151(13) -0.0015(10) -0.0019(11) 0.0011(10)
C12 0.0229(14) 0.0204(15) 0.0176(14) 0.0024(11) -0.0029(12) -0.0032(12)
C13 0.0244(15) 0.0217(15) 0.0241(16) 0.0015(12) 0.0013(12) -0.0048(12)
C14 0.0344(17) 0.0226(16) 0.0188(15) 0.0083(12) 0.0009(13) -0.0053(13)
C15 0.0319(16) 0.0219(15) 0.0188(15) 0.0030(12) -0.0079(13) -0.0003(13)
C16 0.0231(14) 0.0159(13) 0.0141(13) -0.0017(11) -0.0030(11) -0.0017(11)
C22 0.0247(14) 0.0150(14) 0.0159(14) -0.0028(11) -0.0071(11) 0.0007(11)
C23 0.0328(16) 0.0212(15) 0.0195(15) -0.0012(12) -0.0125(13) 0.0016(12)
C24 0.0305(17) 0.0299(17) 0.0281(17) -0.0092(14) -0.0165(14) 0.0020(13)
C25 0.0239(15) 0.0296(17) 0.0276(17) -0.0067(13) -0.0092(13) -0.0031(13)
C26 0.0238(15) 0.0245(16) 0.0201(15) -0.0019(12) -0.0083(12) -0.0067(12)
C31 0.0184(13) 0.0170(14) 0.0123(13) 0.0015(10) -0.0018(10) -0.0064(11)
C32 0.0212(14) 0.0150(14) 0.0185(14) 0.0001(11) -0.0066(11) -0.0011(11)
C33 0.0215(14) 0.0179(14) 0.0252(16) 0.0005(12) -0.0048(12) 0.0001(11)
C34 0.0269(15) 0.0192(15) 0.0251(16) -0.0047(12) -0.0011(13) -0.0075(12)
C35 0.0241(15) 0.0206(15) 0.0236(15) -0.0037(12) -0.0058(12) -0.0064(12)
C36 0.0196(13) 0.0161(14) 0.0154(13) 0.0023(11) -0.0012(11) -0.0070(11)
C42 0.0202(14) 0.0219(15) 0.0126(13) 0.0030(11) -0.0037(11) -0.0086(11)
C43 0.0268(15) 0.0282(16) 0.0216(15) 0.0027(12) -0.0089(12) -0.0131(13)
C44 0.0236(15) 0.0341(18) 0.0285(17) 0.0059(14) -0.0139(13) -0.0109(13)
C45 0.0204(14) 0.0261(16) 0.0255(16) 0.0079(13) -0.0096(12) -0.0034(12)
C46 0.0204(14) 0.0188(14) 0.0182(14) 0.0043(11) -0.0047(11) -0.0041(11)
C51 0.0180(13) 0.0157(13) 0.0114(13) 0.0020(10) -0.0015(10) -0.0071(11)
C52 0.0142(12) 0.0162(13) 0.0182(14) 0.0022(11) -0.0039(11) -0.0017(10)
C53 0.0217(14) 0.0195(14) 0.0187(14) 0.0009(11) -0.0088(11) -0.0056(11)
C54 0.0184(13) 0.0190(14) 0.0143(13) -0.0002(11) 0.0006(11) -0.0070(11)
C55 0.0159(13) 0.0203(15) 0.0192(14) 0.0014(11) -0.0018(11) -0.0016(11)
C56 0.0180(13) 0.0237(15) 0.0162(14) 0.0022(11) -0.0067(11) -0.0050(11)
C57 0.0325(17) 0.0297(17) 0.0160(15) -0.0057(12) -0.0024(13) -0.0065(13)
C58 0.0239(15) 0.0267(17) 0.0275(17) -0.0090(13) -0.0020(13) -0.0018(13)
C61 0.0168(13) 0.0124(13) 0.0161(13) -0.0043(10) -0.0036(11) 0.0003(10)
C62 0.0161(13) 0.0218(15) 0.0201(14) -0.0027(11) -0.0068(11) -0.0005(11)
C63 0.0160(13) 0.0294(16) 0.0213(15) -0.0023(12) -0.0028(11) -0.0053(12)
C64 0.0219(14) 0.0148(13) 0.0172(14) -0.0004(11) -0.0025(11) -0.0034(11)
C65 0.0208(14) 0.0203(14) 0.0185(14) -0.0029(11) -0.0074(11) -0.0041(11)
C66 0.0156(13) 0.0190(14) 0.0188(14) -0.0028(11) -0.0040(11) -0.0048(11)
C67 0.0383(19) 0.046(2) 0.0158(15) 0.0034(14) -0.0065(14) -0.0141(16)
C68 0.0381(19) 0.049(2) 0.0211(17) -0.0023(15) 0.0023(14) -0.0232(17)

loop_
_atom_type_symbol
_atom_type_description
_atom_type_scat_dispersion_real
_atom_type_scat_dispersion_imag
_atom_type_scat_source
C C 0.0033 0.0016 'International Tables Vol C Tables 4.2.6.8 and 6.1.1.4'
H H 0.0000 0.0000 'International Tables Vol C Tables 4.2.6.8 and 6.1.1.4'
N N 0.0061 0.0033 'International Tables Vol C Tables 4.2.6.8 and 6.1.1.4'
Ir Ir -1.4442 7.9887 'International Tables Vol C Tables 4.2.6.8 and 6.1.1.4'

loop_
_geom_angle_atom_site_label_1
_geom_angle_atom_site_label_2
_geom_angle_atom_site_label_3
_geom_angle
C11 Ir1 C31 82.12(11)
C11 Ir1 N2 95.54(10)
C31 Ir1 N2 80.24(10)
C11 Ir1 N1 80.35(10)
C31 Ir1 N1 96.05(10)
N2 Ir1 N1 174.85(8)
C11 Ir1 N4 94.26(9)
C31 Ir1 N4 175.42(9)
N2 Ir1 N4 97.38(9)
N1 Ir1 N4 86.06(9)
C11 Ir1 N3 175.47(9)
C31 Ir1 N3 94.92(10)
N2 Ir1 N3 87.30(9)
N1 Ir1 N3 96.62(9)
N4 Ir1 N3 88.86(9)
C26 N1 C22 119.1(2)
C26 N1 Ir1 124.7(2)
C22 N1 Ir1 116.15(18)
C46 N2 C42 119.3(2)
C46 N2 Ir1 124.45(19)
C42 N2 Ir1 116.25(18)
C2 N3 C51 117.9(2)
C2 N3 Ir1 125.66(19)
C51 N3 Ir1 115.51(16)
C4 N4 C61 118.0(2)
C4 N4 Ir1 125.43(18)
C61 N4 Ir1 115.39(17)
C54 N5 C58 117.3(2)
C54 N5 C57 119.0(3)
C58 N5 C57 115.6(2)
C64 N6 C67 116.9(2)
C64 N6 C68 116.5(2)
C67 N6 C68 113.6(3)
N3 C2 C3 124.7(3)
N3 C2 C1 119.5(2)
C3 C2 C1 115.7(2)
C2 C3 C4 130.1(3)
N4 C4 C3 125.1(2)
N4 C4 C5 120.1(2)
C3 C4 C5 114.9(2)
C12 C11 C16 116.6(3)
C12 C11 Ir1 128.5(2)
C16 C11 Ir1 114.8(2)
C13 C12 C11 121.2(3)
C12 C13 C14 121.0(3)
C15 C14 C13 119.6(3)
C14 C15 C16 119.6(3)
C15 C16 C11 121.9(3)
C15 C16 C22 123.5(3)
C11 C16 C22 114.6(3)
N1 C22 C23 120.1(3)
N1 C22 C16 114.1(2)
C23 C22 C16 125.9(3)
C24 C23 C22 119.8(3)
C25 C24 C23 119.6(3)
C24 C25 C26 118.5(3)
N1 C26 C25 122.8(3)
C32 C31 C36 116.9(2)
C32 C31 Ir1 128.1(2)
C36 C31 Ir1 114.8(2)
C33 C32 C31 121.8(3)
C34 C33 C32 120.4(3)
C33 C34 C35 119.4(3)
C34 C35 C36 119.9(3)
C35 C36 C31 121.5(3)
C35 C36 C42 123.7(3)
C31 C36 C42 114.8(2)
N2 C42 C43 120.5(3)
N2 C42 C36 113.9(2)
C43 C42 C36 125.6(3)
C44 C43 C42 119.5(3)
C43 C44 C45 119.6(3)
C46 C45 C44 118.6(3)
N2 C46 C45 122.5(3)
C56 C51 C52 117.6(2)
C56 C51 N3 121.8(2)
C52 C51 N3 120.5(2)
C53 C52 C51 121.5(3)
C52 C53 C54 121.0(3)
N5 C54 C53 121.0(3)
N5 C54 C55 122.0(3)
C53 C54 C55 116.9(2)
C56 C55 C54 121.2(3)
C55 C56 C51 121.7(3)
C66 C61 C62 117.7(3)
C66 C61 N4 120.1(2)
C62 C61 N4 121.9(2)
C63 C62 C61 121.0(3)
C62 C63 C64 122.1(3)
C63 C64 N6 121.5(3)
C63 C64 C65 116.7(3)
N6 C64 C65 121.8(3)
C66 C65 C64 120.6(3)
C61 C66 C65 121.8(3)

loop_
_geom_bond_atom_site_label_1
_geom_bond_atom_site_label_2
_geom_bond_distance
Ir1 C11 2.012(3)
Ir1 C31 2.015(3)
Ir1 N2 2.037(2)
Ir1 N1 2.038(2)
Ir1 N4 2.156(2)
Ir1 N3 2.156(2)
N1 C26 1.349(4)
N1 C22 1.366(4)
N2 C46 1.349(4)
N2 C42 1.368(4)
N3 C2 1.330(3)
N3 C51 1.438(3)
N4 C4 1.327(4)
N4 C61 1.433(3)
N5 C54 1.400(4)
N5 C58 1.451(4)
N5 C57 1.455(4)
N6 C64 1.401(4)
N6 C67 1.448(4)
N6 C68 1.461(4)
C1 C2 1.516(4)
C2 C3 1.408(4)
C3 C4 1.412(4)
C4 C5 1.517(4)
C11 C12 1.410(4)
C11 C16 1.415(4)
C12 C13 1.380(4)
C13 C14 1.386(5)
C14 C15 1.386(5)
C15 C16 1.393(4)
C16 C22 1.467(4)
C22 C23 1.398(4)
C23 C24 1.385(5)
C24 C25 1.381(5)
C25 C26 1.381(4)
C31 C32 1.399(4)
C31 C36 1.411(4)
C32 C33 1.391(4)
C33 C34 1.388(4)
C34 C35 1.392(4)
C35 C36 1.399(4)
C36 C42 1.465(4)
C42 C43 1.397(4)
C43 C44 1.384(5)
C44 C45 1.390(4)
C45 C46 1.382(4)
C51 C56 1.387(4)
C51 C52 1.394(4)
C52 C53 1.387(4)
C53 C54 1.408(4)
C54 C55 1.409(4)
C55 C56 1.384(4)
C61 C66 1.386(4)
C61 C62 1.390(4)
C62 C63 1.383(4)
C63 C64 1.399(4)
C64 C65 1.408(4)
C65 C66 1.395(4)
